data_7226864
loop_
_publ_author_name
'Mahmoudi, Ghodrat'
'Bauz\'a, Antonio'
'Gurbanov, Atash V.'
'Zubkov, Fedor I.'
'Maniukiewicz, Waldemar'
'Rodr\'iguez-Di\'eguez, Antonio'
'L\'opez-Torres, Elena'
'Frontera, Antonio'

_publ_section_title
;
 The role of unconventional stacking interactions in the supramolecular
 assemblies of Hg(ii) coordination compounds
;
_journal_issue 47
_journal_name_full CrystEngComm
_journal_page_first 9056
_journal_paper_doi 10.1039/C6CE02073A
_journal_volume 18
_journal_year 2016
_chemical_formula_sum 'C18 H14 Hg I2 N4 O'
_chemical_formula_weight 756.72
_chemical_name_systematic
;
 ?
;
_space_group_crystal_system monoclinic
_space_group_IT_number 14
_space_group_name_Hall '-P 2ybc'
_space_group_name_H-M_alt 'P 1 21/c 1'
_symmetry_space_group_name_Hall '-P 2ybc'
_symmetry_space_group_name_H-M 'P 1 21/c 1'
_atom_sites_solution_hydrogens geom
_audit_creation_method SHELXL-2014
_audit_update_record
;
2016-09-24 deposited with the CCDC.
2016-10-20 downloaded from the CCDC.
;
_cell_angle_alpha 90
_cell_angle_beta 103.3280(10)
_cell_angle_gamma 90
_cell_formula_units_Z 8
_cell_length_a 19.9763(2)
_cell_length_b 11.83920(10)
_cell_length_c 17.7194(2)
_cell_measurement_reflns_used 7134
_cell_measurement_temperature 150(2)
_cell_measurement_theta_max 62.8392
_cell_measurement_theta_min 3.9072
_cell_volume 4077.83(7)
_computing_cell_refinement
;
CrysAlisPro, Agilent Technologies,
Version 1.171.35.19 (release 27-10-2011 CrysAlis171 .NET)
(compiled Oct 27 2011,15:02:11)
;
_computing_data_collection
;
CrysAlisPro, Agilent Technologies,
Version 1.171.35.19 (release 27-10-2011 CrysAlis171 .NET)
(compiled Oct 27 2011,15:02:11)
;
_computing_data_reduction
;
CrysAlisPro, Agilent Technologies,
Version 1.171.35.19 (release 27-10-2011 CrysAlis171 .NET)
(compiled Oct 27 2011,15:02:11)
;
_computing_structure_refinement 'SHELXL-2014 (Sheldrick, 2014)'
_computing_structure_solution 'SHELXL-2014 (Sheldrick, 2014)'
_diffrn_ambient_temperature 150(2)
_diffrn_measured_fraction_theta_full 0.823
_diffrn_measured_fraction_theta_max 0.997
_diffrn_measurement_device_type 'Xcalibur, Sapphire3, Gemini ultra'
_diffrn_radiation_type CuK\a
_diffrn_radiation_wavelength 1.54184
_diffrn_reflns_av_R_equivalents 0.0347
_diffrn_reflns_av_unetI/netI 0.0344
_diffrn_reflns_Laue_measured_fraction_full 0.823
_diffrn_reflns_Laue_measured_fraction_max 0.997
_diffrn_reflns_limit_h_max 22
_diffrn_reflns_limit_h_min -22
_diffrn_reflns_limit_k_max 10
_diffrn_reflns_limit_k_min -13
_diffrn_reflns_limit_l_max 19
_diffrn_reflns_limit_l_min -17
_diffrn_reflns_number 19906
_diffrn_reflns_point_group_measured_fraction_full 0.823
_diffrn_reflns_point_group_measured_fraction_max 0.997
_diffrn_reflns_theta_full 67.684
_diffrn_reflns_theta_max 60.207
_diffrn_reflns_theta_min 4.373
_diffrn_source 'fine-focus sealed tube'
_exptl_absorpt_coefficient_mu 37.436
_exptl_absorpt_correction_T_max 1.00000
_exptl_absorpt_correction_T_min 0.09862
_exptl_absorpt_correction_type multi-scan
_exptl_absorpt_process_details
;
CrysAlisPro, Agilent Technologies,
Version 1.171.35.19 (release 27-10-2011 CrysAlis171 .NET)
(compiled Oct 27 2011,15:02:11)
Empirical absorption correction using spherical harmonics,
 implemented in SCALE3 ABSPACK scaling algorithm.
;
_exptl_crystal_colour Colourless
_exptl_crystal_density_diffrn 2.465
_exptl_crystal_description Prismatic
_exptl_crystal_F_000 2752
_exptl_crystal_size_max 0.14
_exptl_crystal_size_mid 0.10
_exptl_crystal_size_min 0.06
_refine_diff_density_max 1.494
_refine_diff_density_min -1.089
_refine_diff_density_rms 0.152
_refine_ls_extinction_method none
_refine_ls_goodness_of_fit_ref 1.062
_refine_ls_hydrogen_treatment constr
_refine_ls_matrix_type full
_refine_ls_number_parameters 469
_refine_ls_number_reflns 6070
_refine_ls_number_restraints 0
_refine_ls_restrained_S_all 1.062
_refine_ls_R_factor_all 0.0322
_refine_ls_R_factor_gt 0.0290
_refine_ls_shift/su_max 0.001
_refine_ls_shift/su_mean 0.000
_refine_ls_structure_factor_coef Fsqd
_refine_ls_weighting_details 'w=1/[\s^2^(Fo^2^)+(0.0385P)^2^+7.4225P] where P=(Fo^2^+2Fc^2^)/3'
_refine_ls_weighting_scheme calc
_refine_ls_wR_factor_gt 0.0708
_refine_ls_wR_factor_ref 0.0728
_reflns_Friedel_coverage 0.000
_reflns_number_gt 5594
_reflns_number_total 6070
_reflns_threshold_expression 'I > 2\s(I)'
_cod_data_source_file c6ce02073a2.cif
_cod_data_source_block 9
_cod_depositor_comments 'Adding full bibliography for 7226861--7226868.cif.'
_cod_database_code 7226864
_shelx_space_group_comment
;
The symmetry employed for this shelxl refinement is uniquely defined
by the following loop, which should always be used as a source of
symmetry information in preference to the above space-group names.
They are only intended as comments.
;
_shelxl_version_number 2014-3

loop_
_space_group_symop_operation_xyz
'x, y, z'
'-x, y+1/2, -z+1/2'
'-x, -y, -z'
'x, -y-1/2, z-1/2'

loop_
_atom_site_label
_atom_site_type_symbol
_atom_site_fract_x
_atom_site_fract_y
_atom_site_fract_z
_atom_site_U_iso_or_equiv
_atom_site_adp_type
_atom_site_occupancy
_atom_site_site_symmetry_order
_atom_site_calc_flag
_atom_site_refinement_flags_posn
_atom_site_refinement_flags_adp
O1A O -0.0007(2) 0.5851(4) 0.1209(2) 0.0299(9) Uani 1 1 d . .
Hg1 Hg 0.09042(2) 0.72285(2) 0.07713(2) 0.02847(9) Uani 1 1 d . .
Hg2 Hg 0.50273(2) 0.73458(2) 0.06364(2) 0.02814(9) Uani 1 1 d . .
I1 I 0.02301(2) 0.90339(4) 0.11355(2) 0.03534(12) Uani 1 1 d . .
I2 I 0.20619(2) 0.61271(4) 0.13253(3) 0.04258(13) Uani 1 1 d . .
I3 I 0.36873(2) 0.71133(4) 0.02247(3) 0.04085(13) Uani 1 1 d . .
I4 I 0.60564(2) 0.65823(4) 0.17872(2) 0.03307(11) Uani 1 1 d . .
C1A C 0.1592(3) 0.7799(5) -0.0758(4) 0.0291(14) Uani 1 1 d . .
H1A H 0.1999 0.7748 -0.0379 0.035 Uiso 1 1 calc R U
C1B C 0.5277(4) 0.5843(5) -0.0888(4) 0.0332(15) Uani 1 1 d . .
H1B H 0.4896 0.5458 -0.0802 0.040 Uiso 1 1 calc R U
C2A C 0.1615(3) 0.8257(5) -0.1469(4) 0.0322(15) Uani 1 1 d . .
H2A H 0.2025 0.8523 -0.1564 0.039 Uiso 1 1 calc R U
C2B C 0.5603(4) 0.5421(6) -0.1438(4) 0.0385(17) Uani 1 1 d . .
H2B H 0.5441 0.4772 -0.1718 0.046 Uiso 1 1 calc R U
C3A C 0.1012(4) 0.8308(5) -0.2033(4) 0.0321(15) Uani 1 1 d . .
H3A H 0.1011 0.8617 -0.2516 0.039 Uiso 1 1 calc R U
C3B C 0.6171(4) 0.5981(6) -0.1563(4) 0.0364(16) Uani 1 1 d . .
H3B H 0.6406 0.5709 -0.1922 0.044 Uiso 1 1 calc R U
C4A C 0.0408(3) 0.7900(5) -0.1881(4) 0.0287(14) Uani 1 1 d . .
H4A H 0.0000 0.7921 -0.2260 0.034 Uiso 1 1 calc R U
C4B C 0.6387(4) 0.6955(5) -0.1146(4) 0.0299(14) Uani 1 1 d . .
H4B H 0.6767 0.7353 -0.1225 0.036 Uiso 1 1 calc R U
C5A C 0.0424(3) 0.7458(5) -0.1152(3) 0.0238(13) Uani 1 1 d . .
C5B C 0.6029(3) 0.7333(5) -0.0606(4) 0.0264(13) Uani 1 1 d . .
C6A C -0.0198(3) 0.6987(5) -0.0947(3) 0.0225(12) Uani 1 1 d . .
C6B C 0.6217(3) 0.8392(5) -0.0169(3) 0.0222(12) Uani 1 1 d . .
C7A C -0.0569(3) 0.5868(5) 0.0756(3) 0.0246(13) Uani 1 1 d . .
C7B C 0.5550(3) 1.0008(5) 0.1155(4) 0.0287(14) Uani 1 1 d . .
C8A C -0.1209(3) 0.5512(5) 0.0980(3) 0.0226(12) Uani 1 1 d . .
C8B C 0.5791(3) 1.1057(5) 0.1610(3) 0.0254(13) Uani 1 1 d . .
C9A C -0.1174(3) 0.5042(5) 0.1708(4) 0.0292(14) Uani 1 1 d . .
H9A H -0.0754 0.4954 0.2062 0.035 Uiso 1 1 calc R U
C9B C 0.5352(4) 1.1605(5) 0.1996(4) 0.0301(14) Uani 1 1 d . .
H9B H 0.4916 1.1319 0.1985 0.036 Uiso 1 1 calc R U
C10A C -0.1778(4) 0.4711(6) 0.1887(4) 0.0348(15) Uani 1 1 d . .
H10A H -0.1775 0.4394 0.2368 0.042 Uiso 1 1 calc R U
C10B C 0.5580(4) 1.2582(5) 0.2394(4) 0.0353(16) Uani 1 1 d . .
H10B H 0.5298 1.2977 0.2654 0.042 Uiso 1 1 calc R U
C11A C -0.2393(4) 0.4856(6) 0.1341(4) 0.0368(16) Uani 1 1 d . .
H11A H -0.2808 0.4634 0.1449 0.044 Uiso 1 1 calc R U
C11B C 0.6226(4) 1.2959(5) 0.2401(4) 0.0366(16) Uani 1 1 d . .
H11B H 0.6395 1.3613 0.2669 0.044 Uiso 1 1 calc R U
C12A C -0.2377(3) 0.5338(6) 0.0634(4) 0.0358(16) Uani 1 1 d . .
H12A H -0.2791 0.5436 0.0272 0.043 Uiso 1 1 calc R U
C12B C 0.6627(4) 1.2357(6) 0.2004(4) 0.0389(17) Uani 1 1 d . .
H12B H 0.7064 1.2631 0.2006 0.047 Uiso 1 1 calc R U
C13A C -0.0862(3) 0.6981(5) -0.1536(3) 0.0235(13) Uani 1 1 d . .
C13B C 0.6867(3) 0.8972(5) -0.0222(4) 0.0292(14) Uani 1 1 d . .
C14A C -0.0972(3) 0.6257(6) -0.2158(4) 0.0362(15) Uani 1 1 d . .
H14A H -0.0628 0.5758 -0.2214 0.043 Uiso 1 1 calc R U
C14B C 0.7492(4) 0.8553(6) 0.0193(4) 0.0371(16) Uani 1 1 d . .
H14B H 0.7502 0.7932 0.0518 0.045 Uiso 1 1 calc R U
C15A C -0.1590(4) 0.6266(6) -0.2700(5) 0.0463(18) Uani 1 1 d . .
H15A H -0.1663 0.5772 -0.3119 0.056 Uiso 1 1 calc R U
C15B C 0.8093(4) 0.9046(7) 0.0129(5) 0.052(2) Uani 1 1 d . .
H15B H 0.8511 0.8767 0.0412 0.063 Uiso 1 1 calc R U
C16A C -0.2101(4) 0.7015(6) -0.2618(4) 0.0412(17) Uani 1 1 d . .
H16A H -0.2520 0.7013 -0.2980 0.049 Uiso 1 1 calc R U
C16B C 0.8081(5) 0.9962(7) -0.0358(6) 0.058(3) Uani 1 1 d . .
H16B H 0.8492 1.0286 -0.0412 0.070 Uiso 1 1 calc R U
C17A C -0.1998(4) 0.7756(7) -0.2012(5) 0.0427(18) Uani 1 1 d . .
H17A H -0.2341 0.8265 -0.1967 0.051 Uiso 1 1 calc R U
C17B C 0.7480(5) 1.0385(7) -0.0751(6) 0.057(2) Uani 1 1 d . .
H17B H 0.7479 1.1013 -0.1066 0.068 Uiso 1 1 calc R U
C18A C -0.1378(4) 0.7743(6) -0.1465(4) 0.0363(16) Uani 1 1 d . .
H18A H -0.1306 0.8242 -0.1049 0.044 Uiso 1 1 calc R U
C18B C 0.6857(4) 0.9908(6) -0.0700(4) 0.0427(17) Uani 1 1 d . .
H18B H 0.6443 1.0207 -0.0978 0.051 Uiso 1 1 calc R U
N1A N 0.1014(3) 0.7429(4) -0.0593(3) 0.0274(11) Uani 1 1 d . .
N1B N 0.5480(3) 0.6768(4) -0.0478(3) 0.0266(11) Uani 1 1 d . .
N2A N -0.0118(3) 0.6630(4) -0.0245(3) 0.0250(11) Uani 1 1 d . .
N2B N 0.5814(3) 0.8732(4) 0.0252(3) 0.0248(11) Uani 1 1 d . .
N3A N -0.0670(3) 0.6213(4) 0.0003(3) 0.0257(11) Uani 1 1 d . .
H3NA H -0.1069 0.6171 -0.0307 0.031 Uiso 1 1 calc R U
N3B N 0.5972(3) 0.9695(4) 0.0684(3) 0.0289(12) Uani 1 1 d . .
H3NB H 0.6327 1.0092 0.0660 0.035 Uiso 1 1 calc R U
N4A N -0.1800(3) 0.5669(4) 0.0446(3) 0.0302(12) Uani 1 1 d . .
N4B N 0.6425(3) 1.1411(4) 0.1619(3) 0.0315(12) Uani 1 1 d . .
O1B O 0.5031(2) 0.9495(4) 0.1195(3) 0.0377(11) Uani 1 1 d . .

loop_
_atom_site_aniso_label
_atom_site_aniso_U_11
_atom_site_aniso_U_22
_atom_site_aniso_U_33
_atom_site_aniso_U_23
_atom_site_aniso_U_13
_atom_site_aniso_U_12
O1A 0.020(2) 0.042(2) 0.027(2) 0.0040(19) 0.0051(19) -0.0057(19)
Hg1 0.01957(14) 0.04049(16) 0.02719(15) -0.00180(10) 0.00915(11) -0.00520(10)
Hg2 0.02200(15) 0.02751(14) 0.03732(17) -0.00034(10) 0.01177(11) -0.00624(10)
I1 0.0324(2) 0.0399(2) 0.0373(2) -0.00306(18) 0.01521(18) -0.00108(18)
I2 0.0214(2) 0.0672(3) 0.0413(3) 0.0021(2) 0.01158(18) 0.0061(2)
I3 0.0204(2) 0.0468(3) 0.0531(3) 0.0040(2) 0.00397(19) -0.00135(18)
I4 0.0183(2) 0.0407(2) 0.0401(2) -0.00246(18) 0.00645(17) -0.00341(16)
C1A 0.024(3) 0.039(4) 0.028(3) -0.008(3) 0.011(3) -0.004(3)
C1B 0.042(4) 0.026(3) 0.035(4) -0.001(3) 0.014(3) -0.012(3)
C2A 0.033(4) 0.031(3) 0.040(4) -0.006(3) 0.024(3) -0.006(3)
C2B 0.059(5) 0.025(3) 0.030(4) -0.005(3) 0.008(3) -0.011(3)
C3A 0.039(4) 0.034(3) 0.031(3) -0.003(3) 0.025(3) -0.004(3)
C3B 0.049(4) 0.031(3) 0.034(4) -0.006(3) 0.020(3) -0.003(3)
C4A 0.027(3) 0.030(3) 0.033(4) -0.001(3) 0.014(3) 0.000(3)
C4B 0.038(4) 0.023(3) 0.034(4) 0.002(3) 0.019(3) -0.002(3)
C5A 0.024(3) 0.024(3) 0.026(3) -0.004(2) 0.010(3) -0.002(2)
C5B 0.029(3) 0.024(3) 0.028(3) 0.002(3) 0.009(3) -0.005(3)
C6A 0.023(3) 0.024(3) 0.024(3) -0.004(2) 0.011(2) -0.001(2)
C6B 0.025(3) 0.016(3) 0.028(3) 0.001(2) 0.010(3) -0.004(2)
C7A 0.023(3) 0.023(3) 0.029(3) 0.000(3) 0.008(3) -0.001(2)
C7B 0.032(4) 0.018(3) 0.041(4) 0.004(3) 0.019(3) 0.002(3)
C8A 0.017(3) 0.023(3) 0.029(3) -0.002(2) 0.007(2) 0.000(2)
C8B 0.032(3) 0.020(3) 0.025(3) 0.009(2) 0.009(3) 0.005(3)
C9A 0.031(3) 0.027(3) 0.033(3) 0.000(3) 0.013(3) -0.001(3)
C9B 0.038(4) 0.029(3) 0.027(3) 0.005(3) 0.013(3) 0.006(3)
C10A 0.039(4) 0.035(3) 0.037(4) 0.006(3) 0.024(3) -0.001(3)
C10B 0.052(5) 0.028(3) 0.029(4) 0.002(3) 0.017(3) 0.014(3)
C11A 0.028(4) 0.032(3) 0.058(4) -0.002(3) 0.025(3) -0.005(3)
C11B 0.053(5) 0.020(3) 0.035(4) -0.006(3) 0.008(3) 0.003(3)
C12A 0.019(3) 0.037(4) 0.052(4) 0.005(3) 0.008(3) -0.001(3)
C12B 0.039(4) 0.032(4) 0.047(4) -0.007(3) 0.012(3) -0.003(3)
C13A 0.024(3) 0.024(3) 0.026(3) 0.003(3) 0.013(3) -0.001(2)
C13B 0.033(4) 0.023(3) 0.037(4) -0.010(3) 0.017(3) -0.008(3)
C14A 0.026(3) 0.037(4) 0.042(4) -0.009(3) 0.001(3) 0.007(3)
C14B 0.037(4) 0.034(3) 0.045(4) -0.007(3) 0.019(3) -0.006(3)
C15A 0.045(4) 0.037(4) 0.050(4) -0.008(3) -0.004(4) 0.007(3)
C15B 0.028(4) 0.054(5) 0.079(6) -0.029(5) 0.021(4) -0.004(4)
C16A 0.023(3) 0.048(4) 0.048(4) 0.009(4) -0.002(3) 0.005(3)
C16B 0.051(5) 0.049(5) 0.094(7) -0.032(5) 0.055(5) -0.022(4)
C17A 0.027(4) 0.053(4) 0.052(5) 0.006(4) 0.015(3) 0.018(3)
C17B 0.067(6) 0.037(4) 0.085(6) -0.005(4) 0.055(5) -0.023(4)
C18A 0.031(4) 0.042(4) 0.038(4) -0.005(3) 0.012(3) 0.009(3)
C18B 0.048(4) 0.034(4) 0.053(4) 0.007(3) 0.026(4) -0.001(3)
N1A 0.025(3) 0.033(3) 0.028(3) -0.007(2) 0.014(2) -0.007(2)
N1B 0.032(3) 0.023(3) 0.026(3) 0.000(2) 0.009(2) -0.009(2)
N2A 0.020(3) 0.029(3) 0.030(3) -0.002(2) 0.013(2) -0.005(2)
N2B 0.028(3) 0.019(2) 0.031(3) -0.006(2) 0.015(2) -0.010(2)
N3A 0.017(2) 0.033(3) 0.028(3) 0.002(2) 0.008(2) -0.006(2)
N3B 0.031(3) 0.018(2) 0.044(3) -0.003(2) 0.023(2) -0.007(2)
N4A 0.026(3) 0.029(3) 0.038(3) 0.005(2) 0.011(2) -0.004(2)
N4B 0.032(3) 0.026(3) 0.039(3) -0.001(2) 0.014(2) -0.002(2)
O1B 0.037(3) 0.027(2) 0.058(3) -0.007(2) 0.028(2) -0.010(2)

loop_
_atom_type_symbol
_atom_type_description
_atom_type_scat_dispersion_real
_atom_type_scat_dispersion_imag
_atom_type_scat_source
C C 0.0181 0.0091 'International Tables Vol C Tables 4.2.6.8 and 6.1.1.4'
H H 0.0000 0.0000 'International Tables Vol C Tables 4.2.6.8 and 6.1.1.4'
N N 0.0311 0.0180 'International Tables Vol C Tables 4.2.6.8 and 6.1.1.4'
O O 0.0492 0.0322 'International Tables Vol C Tables 4.2.6.8 and 6.1.1.4'
I I -0.3257 6.8362 'International Tables Vol C Tables 4.2.6.8 and 6.1.1.4'
Hg Hg -4.2923 7.6849 'International Tables Vol C Tables 4.2.6.8 and 6.1.1.4'

loop_
_geom_angle_atom_site_label_1
_geom_angle_atom_site_label_2
_geom_angle_atom_site_label_3
_geom_angle
N1A Hg1 N2A 64.30(16)
N1A Hg1 I2 98.22(12)
N2A Hg1 I2 129.03(11)
N1A Hg1 I1 108.60(12)
N2A Hg1 I1 91.55(11)
I2 Hg1 I1 138.541(17)
N1B Hg2 N2B 65.65(15)
N1B Hg2 I3 106.81(12)
N2B Hg2 I3 131.72(12)
N1B Hg2 I4 99.05(13)
N2B Hg2 I4 90.51(12)
I3 Hg2 I4 136.622(16)
N1A C1A C2A 122.9(6)
N1B C1B C2B 123.5(6)
C3A C2A C1A 118.2(6)
C3B C2B C1B 118.5(6)
C2A C3A C4A 119.9(6)
C2B C3B C4B 118.9(6)
C3A C4A C5A 118.6(6)
C3B C4B C5B 119.1(6)
N1A C5A C4A 121.4(5)
N1A C5A C6A 116.5(5)
C4A C5A C6A 122.0(6)
N1B C5B C4B 121.6(6)
N1B C5B C6B 116.9(5)
C4B C5B C6B 121.5(5)
N2A C6A C5A 116.0(5)
N2A C6A C13A 124.6(5)
C5A C6A C13A 119.4(5)
N2B C6B C5B 116.9(5)
N2B C6B C13B 124.4(5)
C5B C6B C13B 118.6(5)
O1A C7A N3A 123.6(5)
O1A C7A C8A 122.5(5)
N3A C7A C8A 113.9(5)
O1B C7B N3B 123.6(6)
O1B C7B C8B 123.7(5)
N3B C7B C8B 112.7(5)
N4A C8A C9A 123.7(5)
N4A C8A C7A 116.3(5)
C9A C8A C7A 119.9(5)
N4B C8B C9B 123.6(6)
N4B C8B C7B 117.0(5)
C9B C8B C7B 119.4(6)
C10A C9A C8A 118.0(6)
C10B C9B C8B 118.3(6)
C9A C10A C11A 119.1(6)
C11B C10B C9B 118.6(6)
C12A C11A C10A 118.7(6)
C10B C11B C12B 119.1(6)
N4A C12A C11A 123.4(6)
N4B C12B C11B 123.8(7)
C14A C13A C18A 119.3(6)
C14A C13A C6A 121.3(5)
C18A C13A C6A 119.4(6)
C14B C13B C18B 119.5(6)
C14B C13B C6B 119.5(6)
C18B C13B C6B 121.0(6)
C13A C14A C15A 120.5(6)
C15B C14B C13B 120.3(7)
C14A C15A C16A 119.7(7)
C14B C15B C16B 120.0(8)
C17A C16A C15A 120.9(7)
C17B C16B C15B 120.1(7)
C16A C17A C18A 119.4(6)
C16B C17B C18B 121.6(8)
C17A C18A C13A 120.2(7)
C17B C18B C13B 118.4(8)
C1A N1A C5A 118.9(5)
C1A N1A Hg1 121.4(4)
C5A N1A Hg1 117.3(4)
C1B N1B C5B 118.3(5)
C1B N1B Hg2 123.4(4)
C5B N1B Hg2 117.6(4)
C6A N2A N3A 120.0(5)
C6A N2A Hg1 120.1(4)
N3A N2A Hg1 117.1(3)
C6B N2B N3B 119.5(5)
C6B N2B Hg2 118.4(4)
N3B N2B Hg2 118.5(3)
C7A N3A N2A 118.3(5)
C7B N3B N2B 118.2(5)
C12A N4A C8A 117.0(5)
C12B N4B C8B 116.6(6)

loop_
_geom_bond_atom_site_label_1
_geom_bond_atom_site_label_2
_geom_bond_distance
O1A C7A 1.221(8)
Hg1 N1A 2.488(5)
Hg1 N2A 2.495(5)
Hg1 I2 2.6392(5)
Hg1 I1 2.6832(5)
Hg2 N1B 2.450(5)
Hg2 N2B 2.474(5)
Hg2 I3 2.6217(5)
Hg2 I4 2.6961(5)
C1A N1A 1.330(8)
C1A C2A 1.381(9)
C1B N1B 1.325(8)
C1B C2B 1.384(10)
C2A C3A 1.378(10)
C2B C3B 1.376(10)
C3A C4A 1.381(9)
C3B C4B 1.385(9)
C4A C5A 1.387(9)
C4B C5B 1.395(9)
C5A N1A 1.353(9)
C5A C6A 1.482(8)
C5B N1B 1.348(8)
C5B C6B 1.476(8)
C6A N2A 1.288(8)
C6A C13A 1.487(9)
C6B N2B 1.283(8)
C6B C13B 1.490(9)
C7A N3A 1.365(8)
C7A C8A 1.484(8)
C7B O1B 1.217(8)
C7B N3B 1.367(8)
C7B C8B 1.498(9)
C8A N4A 1.345(8)
C8A C9A 1.392(9)
C8B N4B 1.332(8)
C8B C9B 1.390(9)
C9A C10A 1.375(9)
C9B C10B 1.377(10)
C10A C11A 1.387(10)
C10B C11B 1.365(11)
C11A C12A 1.384(10)
C11B C12B 1.379(10)
C12A N4A 1.329(8)
C12B N4B 1.325(9)
C13A C14A 1.372(9)
C13A C18A 1.399(9)
C13B C14B 1.387(10)
C13B C18B 1.392(10)
C14A C15A 1.378(10)
C14B C15B 1.363(11)
C15A C16A 1.385(11)
C15B C16B 1.381(13)
C16A C17A 1.365(11)
C16B C17B 1.339(14)
C17A C18A 1.385(11)
C17B C18B 1.387(11)
N2A N3A 1.368(7)
N2B N3B 1.369(7)
